data_4340844
loop_
_publ_author_name
'Zhang, Jian-Yong'
'Wang, Kun'
'Li, Xiu-Bing'
'Gao, En-Qing'

_publ_section_title
;
 Magnetic Coupling and Slow Relaxation of Magnetization in Chain-Based
 Mn(II), Co(II), and Ni(II) Coordination Frameworks.
;
_journal_issue 17
_journal_name_full 'Inorganic chemistry'
_journal_page_first 9306
_journal_page_last 9314
_journal_paper_doi 10.1021/ic5014279
_journal_volume 53
_journal_year 2014
_chemical_formula_sum 'C14 H16 Mn N4 O7'
_chemical_formula_weight 407.25
_chemical_name_systematic
; 
 ? 
;
_space_group_IT_number 74
_symmetry_cell_setting orthorhombic
_symmetry_space_group_name_Hall '-I 2b 2'
_symmetry_space_group_name_H-M 'I m m a'
_atom_sites_solution_hydrogens geom
_atom_sites_solution_primary direct
_atom_sites_solution_secondary difmap
_audit_creation_method SHELXL-97
_cell_angle_alpha 90.00
_cell_angle_beta 90.00
_cell_angle_gamma 90.00
_cell_formula_units_Z 4
_cell_length_a 7.3498(15)
_cell_length_b 13.692(3)
_cell_length_c 18.208(4)
_cell_measurement_reflns_used 1023
_cell_measurement_temperature 296(2)
_cell_measurement_theta_max 26.013
_cell_measurement_theta_min 2.237
_cell_volume 1832.3(7)
_computing_cell_refinement 'Bruker XSCANS'
_computing_data_collection 'Bruker XSCANS'
_computing_data_reduction 'Bruker SHELXTL'
_computing_molecular_graphics 'Bruker SHELXTL'
_computing_publication_material 'Bruker SHELXTL'
_computing_structure_refinement 'Bruker SHELXTL'
_computing_structure_solution 'Bruker SHELXTL'
_diffrn_ambient_temperature 296(2)
_diffrn_measured_fraction_theta_full 1.000
_diffrn_measured_fraction_theta_max 1.000
_diffrn_measurement_device_type 'CCD area detector'
_diffrn_measurement_method 'phi and omega scans'
_diffrn_radiation_monochromator graphite
_diffrn_radiation_source 'fine-focus sealed tube'
_diffrn_radiation_type MoK\a
_diffrn_radiation_wavelength 0.71073
_diffrn_reflns_av_R_equivalents 0.0447
_diffrn_reflns_av_sigmaI/netI 0.0280
_diffrn_reflns_limit_h_max 8
_diffrn_reflns_limit_h_min -9
_diffrn_reflns_limit_k_max 16
_diffrn_reflns_limit_k_min -16
_diffrn_reflns_limit_l_max 13
_diffrn_reflns_limit_l_min -22
_diffrn_reflns_number 4057
_diffrn_reflns_theta_full 26.00
_diffrn_reflns_theta_max 26.00
_diffrn_reflns_theta_min 1.86
_exptl_absorpt_coefficient_mu 0.763
_exptl_absorpt_correction_T_max 0.874
_exptl_absorpt_correction_T_min 0.766
_exptl_absorpt_correction_type multi-scan
_exptl_absorpt_process_details SADABS
_exptl_crystal_colour pink
_exptl_crystal_density_diffrn 1.476
_exptl_crystal_density_method 'not measured'
_exptl_crystal_description column
_exptl_crystal_F_000 836
_exptl_crystal_size_max 0.26
_exptl_crystal_size_mid 0.22
_exptl_crystal_size_min 0.15
_refine_diff_density_max 0.719
_refine_diff_density_min -0.396
_refine_diff_density_rms 0.098
_refine_ls_extinction_method none
_refine_ls_goodness_of_fit_ref 1.046
_refine_ls_hydrogen_treatment constr
_refine_ls_matrix_type full
_refine_ls_number_parameters 92
_refine_ls_number_reflns 1019
_refine_ls_number_restraints 0
_refine_ls_restrained_S_all 1.046
_refine_ls_R_factor_all 0.0649
_refine_ls_R_factor_gt 0.0590
_refine_ls_shift/su_max 0.000
_refine_ls_shift/su_mean 0.000
_refine_ls_structure_factor_coef Fsqd
_refine_ls_weighting_details 'calc w=1/[\s^2^(Fo^2^)+(0.0938P)^2^+7.0479P] where P=(Fo^2^+2Fc^2^)/3'
_refine_ls_weighting_scheme calc
_refine_ls_wR_factor_gt 0.1628
_refine_ls_wR_factor_ref 0.1678
_reflns_number_gt 911
_reflns_number_total 1019
_reflns_threshold_expression >2sigma(I)
_cod_data_source_file ic5014279_si_002.cif
_cod_data_source_block 1
_cod_depositor_comments
;
The following automatic conversions were performed:

'_symmetry_cell_setting' value 'Orthorhombic' changed to
'orthorhombic' according to
/usr/data/users/saulius/crontab/automatic-downloads/rss-feeds/ACS/lib/dictionaries/cif_core.dic
dictionary named 'cif_core.dic' version 2.4.2 from 2011-04-26.

Automatic conversion script
Id: cif_fix_values 2281 2013-09-26 08:29:07Z andrius 

 Adding full bibliography for 4340843--4340844.cif.
;
_cod_original_cell_volume 1832.3(6)
_cod_original_sg_symbol_H-M 'Imma '
_cod_database_code 4340844

loop_
_symmetry_equiv_pos_as_xyz
'x, y, z'
'-x, -y+1/2, z'
'-x, y+1/2, -z'
'x, -y, -z'
'x+1/2, y+1/2, z+1/2'
'-x+1/2, -y+1, z+1/2'
'-x+1/2, y+1, -z+1/2'
'x+1/2, -y+1/2, -z+1/2'
'-x, -y, -z'
'x, y-1/2, -z'
'x, -y-1/2, z'
'-x, y, z'
'-x+1/2, -y+1/2, -z+1/2'
'x+1/2, y, -z+1/2'
'x+1/2, -y, z+1/2'
'-x+1/2, y+1/2, z+1/2'

loop_
_atom_site_label
_atom_site_type_symbol
_atom_site_fract_x
_atom_site_fract_y
_atom_site_fract_z
_atom_site_U_iso_or_equiv
_atom_site_adp_type
_atom_site_occupancy
_atom_site_symmetry_multiplicity
_atom_site_calc_flag
_atom_site_refinement_flags
_atom_site_disorder_assembly
_atom_site_disorder_group
Mn1 Mn 0.2500 0.7500 0.2500 0.0284(4) Uani 1 4 d S . .
C1 C 0.0000 0.6005(3) 0.3368(3) 0.0354(11) Uani 1 2 d S . .
C2 C 0.0000 0.5068(3) 0.3820(3) 0.0362(11) Uani 1 2 d S . .
C3 C 0.1595(7) 0.4643(3) 0.4045(3) 0.0734(15) Uani 1 1 d . . .
H3 H 0.2702 0.4921 0.3912 0.088 Uiso 1 1 calc R . .
C4 C 0.1571(10) 0.3812(4) 0.4466(3) 0.095(2) Uani 1 1 d . . .
H4 H 0.2666 0.3528 0.4608 0.114 Uiso 1 1 calc R A 1
C5 C 0.0000 0.3401(4) 0.4677(3) 0.070(2) Uani 0.50 2 d SP . 1
C6 C 0.0000 0.2500 0.5163(5) 0.103(6) Uani 1 4 d S . .
H6A H 0.1070 0.2500 0.5475 0.123 Uiso 0.50 2 calc SPR . 1
H6B H -0.1070 0.2500 0.5475 0.123 Uiso 0.50 2 calc SPR . 1
N1 N 0.0000 0.7500 0.1821(3) 0.0399(14) Uani 1 4 d S . .
N2 N 0.0000 0.7500 0.1177(4) 0.066(2) Uani 1 4 d S . .
N3 N 0.0000 0.7500 0.0539(5) 0.155(8) Uani 1 4 d S . .
N4 N 0.0000 0.3401(4) 0.4677(3) 0.070(2) Uani 0.50 2 d SP . 2
O1 O 0.1514(4) 0.6345(2) 0.32119(16) 0.0552(8) Uani 1 1 d . . .
O2 O 0.5000 0.5055(14) 0.3084(11) 0.155(7) Uani 0.50 2 d SP . .
O3 O 0.5000 0.285(2) 0.3594(16) 0.114(11) Uani 0.25 2 d SP . .
O4 O 0.5000 0.209(3) 0.2483(12) 0.189(15) Uani 0.25 2 d SP . .
O5 O 0.321(4) 0.2500 0.3039(11) 0.092(7) Uani 0.25 2 d SP . .
O6 O 0.5000 0.196(3) 0.2806(13) 0.189(15) Uani 0.25 2 d SP . .

loop_
_atom_site_aniso_label
_atom_site_aniso_U_11
_atom_site_aniso_U_22
_atom_site_aniso_U_33
_atom_site_aniso_U_23
_atom_site_aniso_U_13
_atom_site_aniso_U_12
Mn1 0.0195(5) 0.0280(5) 0.0378(6) 0.000 0.0013(4) 0.000
C1 0.036(3) 0.028(2) 0.042(3) 0.001(2) 0.000 0.000
C2 0.043(3) 0.025(2) 0.040(2) 0.0002(19) 0.000 0.000
C3 0.058(3) 0.045(2) 0.117(4) 0.023(3) -0.027(3) -0.003(2)
C4 0.118(5) 0.041(2) 0.126(5) 0.024(3) -0.069(5) 0.001(3)
C5 0.152(7) 0.023(2) 0.034(3) -0.001(2) 0.000 0.000
C6 0.240(18) 0.025(4) 0.042(5) 0.000 0.000 0.000
N1 0.023(3) 0.059(4) 0.038(3) 0.000 0.000 0.000
N2 0.033(4) 0.117(7) 0.047(4) 0.000 0.000 0.000
N3 0.073(7) 0.35(3) 0.041(5) 0.000 0.000 0.000
N4 0.152(7) 0.023(2) 0.034(3) -0.001(2) 0.000 0.000
O1 0.0376(15) 0.0546(16) 0.0734(18) 0.0278(14) -0.0034(14) -0.0111(13)
O2 0.117(12) 0.139(14) 0.208(19) 0.054(15) 0.000 0.000
O3 0.092(17) 0.12(3) 0.13(2) -0.025(17) 0.000 0.000
O4 0.39(4) 0.15(2) 0.025(13) 0.010(17) 0.000 0.000
O5 0.105(18) 0.116(19) 0.055(11) 0.000 0.045(13) 0.000
O6 0.39(4) 0.15(2) 0.025(13) 0.010(17) 0.000 0.000

loop_
_atom_type_symbol
_atom_type_description
_atom_type_scat_dispersion_real
_atom_type_scat_dispersion_imag
_atom_type_scat_source
C C 0.0033 0.0016 'International Tables Vol C Tables 4.2.6.8 and 6.1.1.4'
H H 0.0000 0.0000 'International Tables Vol C Tables 4.2.6.8 and 6.1.1.4'
N N 0.0061 0.0033 'International Tables Vol C Tables 4.2.6.8 and 6.1.1.4'
O O 0.0106 0.0060 'International Tables Vol C Tables 4.2.6.8 and 6.1.1.4'
Mn Mn 0.3368 0.7283 'International Tables Vol C Tables 4.2.6.8 and 6.1.1.4'

loop_
_geom_angle_atom_site_label_1
_geom_angle_atom_site_label_2
_geom_angle_atom_site_label_3
_geom_angle
_geom_angle_site_symmetry_1
_geom_angle_site_symmetry_3
O1 Mn1 O1 180.00(13) 11_575 7_545
O1 Mn1 O1 93.60(17) 11_575 1
O1 Mn1 O1 86.40(17) 7_545 1
O1 Mn1 O1 86.40(17) 11_575 13_565
O1 Mn1 O1 93.60(17) 7_545 13_565
O1 Mn1 O1 180.00(10) 1 13_565
O1 Mn1 O1 93.60(17) 11_575 .
O1 Mn1 O1 86.40(17) 7_545 .
O1 Mn1 O1 180.00(10) 13_565 .
O1 Mn1 N1 93.23(12) 11_575 .
O1 Mn1 N1 86.77(12) 7_545 .
O1 Mn1 N1 93.23(12) 1 .
O1 Mn1 N1 86.77(12) 13_565 .
O1 Mn1 N1 93.23(12) . .
O1 Mn1 N1 86.77(12) 11_575 13_565
O1 Mn1 N1 93.23(12) 7_545 13_565
O1 Mn1 N1 86.77(12) 1 13_565
O1 Mn1 N1 93.23(12) 13_565 13_565
O1 Mn1 N1 86.77(12) . 13_565
N1 Mn1 N1 179.999(1) . 13_565
O1 C1 O1 127.8(5) 1 12
O1 C1 O1 127.8(5) . 12
O1 C1 C2 116.1(2) 1 .
O1 C1 C2 116.1(2) . .
O1 C1 C2 116.1(2) 12 .
C3 C2 C3 117.4(5) 12 .
C3 C2 C1 121.3(3) 12 .
C3 C2 C1 121.3(3) . .
C4 C3 C2 120.5(5) . .
C4 C3 H3 119.7 . .
C2 C3 H3 119.7 . .
C5 C4 C3 121.3(6) . .
C5 C4 H4 119.4 . .
C3 C4 H4 119.4 . .
C4 C5 C4 118.9(6) . 12
C4 C5 C6 120.5(3) . .
C4 C5 C6 120.5(3) 12 .
C5 C6 C5 108.7(7) 2 .
C5 C6 N4 108.7(7) . 2
C5 C6 H6A 109.9 2 .
C5 C6 H6A 109.9 . .
N4 C6 H6A 109.9 2 .
C5 C6 H6B 109.9 2 .
C5 C6 H6B 109.9 . .
N4 C6 H6B 109.9 2 .
H6A C6 H6B 108.3 . .
N2 N1 Mn1 123.94(13) . .
N2 N1 Mn1 123.94(13) . 2_565
Mn1 N1 Mn1 112.1(3) . 2_565
N3 N2 N1 180.000(2) . .
C1 O1 Mn1 135.3(3) . .

loop_
_geom_bond_atom_site_label_1
_geom_bond_atom_site_label_2
_geom_bond_distance
_geom_bond_site_symmetry_2
Mn1 O1 2.169(3) 11_575
Mn1 O1 2.169(3) 7_545
Mn1 O1 2.169(3) 1
Mn1 O1 2.169(3) 13_565
Mn1 O1 2.169(3) .
Mn1 N1 2.215(3) .
Mn1 N1 2.215(3) 13_565
C1 O1 1.239(3) 1
C1 O1 1.239(3) .
C1 O1 1.239(3) 12
C1 C2 1.524(7) .
C2 C3 1.372(5) 12
C2 C3 1.372(5) .
C3 C4 1.372(7) .
C3 H3 0.9300 .
C4 C5 1.341(7) .
C4 H4 0.9300 .
C5 C4 1.341(7) 12
C5 C6 1.517(7) .
C6 C5 1.517(7) 2
C6 N4 1.517(7) 2
C6 H6A 0.9700 .
C6 H6B 0.9700 .
N1 N2 1.173(9) .
N1 Mn1 2.215(3) 2_565
N2 N3 1.161(12) .
